data_7050554
loop_
_publ_author_name
'Ma, Chengbing'
'Chen, Changneng'
'Liu, Qiutian'
'Liao, Daizheng'
'Li, Licun'
'Sun, Licheng'

_publ_section_title
;
 Structural transformation mediated by o-, m-, and p-phthalates from
 two to three dimensions for manganese/phthalate/4,4'-bpy complexes
 (4,4'-bpy&#x2009;=&#x2009;4,4'-bipyridine)
;
_journal_issue 5
_journal_name_full 'New Journal of Chemistry'
_journal_page_first 890
_journal_paper_doi 10.1039/b301076g
_journal_volume 27
_journal_year 2003
_chemical_formula_moiety 'C18.50 H15 Mn N2 O5'
_chemical_formula_sum 'C18.5 H15 Mn N2 O5'
_chemical_formula_weight 400.26
_chemical_melting_point ?
_chemical_name_systematic
;
?
;
_space_group_IT_number 13
_symmetry_cell_setting monoclinic
_symmetry_space_group_name_Hall '-P 2yc'
_symmetry_space_group_name_H-M 'P 1 2/c 1'
_atom_sites_solution_hydrogens geom
_atom_sites_solution_primary direct
_atom_sites_solution_secondary difmap
_audit_creation_method SHELXL-97
_cell_angle_alpha 90.00
_cell_angle_beta 102.99(3)
_cell_angle_gamma 90.00
_cell_formula_units_Z 4
_cell_length_a 10.116(2)
_cell_length_b 11.562(2)
_cell_length_c 16.084(3)
_cell_measurement_reflns_used 4121
_cell_measurement_temperature 293(2)
_cell_measurement_theta_max 27.52
_cell_measurement_theta_min 2.80
_cell_volume 1833.1(6)
_computing_cell_refinement 'Siemens SMART & SAINT'
_computing_data_collection 'Siemens SMART'
_computing_data_reduction 'Siemens XPREP'
_computing_molecular_graphics 'Bruker SHELXTL'
_computing_publication_material 'Bruker SHELXTL'
_computing_structure_refinement 'Siemens SHELXTL'
_computing_structure_solution 'Siemens SHELXTL'
_diffrn_ambient_temperature 293(2)
_diffrn_measured_fraction_theta_full 0.946
_diffrn_measured_fraction_theta_max 0.946
_diffrn_measurement_device_type 'CCD area detector'
_diffrn_measurement_method 'phi and omega scans'
_diffrn_radiation_monochromator graphite
_diffrn_radiation_source 'fine-focus sealed tube'
_diffrn_radiation_type MoK\a
_diffrn_radiation_wavelength 0.71073
_diffrn_reflns_av_R_equivalents 0.0476
_diffrn_reflns_av_sigmaI/netI 0.0392
_diffrn_reflns_limit_h_max 13
_diffrn_reflns_limit_h_min -13
_diffrn_reflns_limit_k_max 15
_diffrn_reflns_limit_k_min -14
_diffrn_reflns_limit_l_max 20
_diffrn_reflns_limit_l_min -20
_diffrn_reflns_number 8646
_diffrn_reflns_theta_full 27.52
_diffrn_reflns_theta_max 27.52
_diffrn_reflns_theta_min 2.80
_diffrn_standards_decay_% 0
_diffrn_standards_interval_count 0
_diffrn_standards_interval_time .
_diffrn_standards_number 0
_exptl_absorpt_coefficient_mu 0.752
_exptl_absorpt_correction_T_max 1.0000
_exptl_absorpt_correction_T_min .6883
_exptl_absorpt_correction_type empirical
_exptl_absorpt_process_details 'SADABS (Sheldrick, 1996)'
_exptl_crystal_colour yellow
_exptl_crystal_density_diffrn 1.450
_exptl_crystal_density_method 'not measured'
_exptl_crystal_description rhombic
_exptl_crystal_F_000 820
_exptl_crystal_size_max .27
_exptl_crystal_size_mid .20
_exptl_crystal_size_min .10
_refine_diff_density_max 0.593
_refine_diff_density_min -0.385
_refine_diff_density_rms 0.085
_refine_ls_extinction_method none
_refine_ls_goodness_of_fit_ref 1.016
_refine_ls_hydrogen_treatment mixed
_refine_ls_matrix_type full
_refine_ls_number_parameters 260
_refine_ls_number_reflns 3990
_refine_ls_number_restraints 0
_refine_ls_restrained_S_all 1.016
_refine_ls_R_factor_gt 0.0631
_refine_ls_shift/su_max 0.001
_refine_ls_shift/su_mean 0.000
_refine_ls_structure_factor_coef Fsqd
_refine_ls_weighting_details 'calc w=1/[\s^2^(Fo^2^)+(0.1155P)^2^+1.1859P] where P=(Fo^2^+2Fc^2^)/3'
_refine_ls_weighting_scheme calc
_refine_ls_wR_factor_gt 0.1783
_refine_ls_wR_factor_ref 0.1960
_reflns_number_gt 2799
_reflns_number_total 3990
_reflns_threshold_expression >2sigma(I)
_cod_data_source_file b301076g.txt
_cod_data_source_block 2
_cod_depositor_comments
;
The following automatic conversions were performed:
'_symmetry_cell_setting' value 'Monoclinic' changed to 'monoclinic'
according to '/home/adriana/struct/CIF-dictionaries/cif_core.dic'
dictionary named 'cif_core.dic' version 2.4.1 from 2010-06-29.

Automatic conversion script
Id: cif_fix_enum 1555 2011-01-17 13:19:09Z saulius 

The following automatic conversions were performed:

'_chemical_melting_point' value 'not measured' was changed to '?' -
the value is undefined or not given.

Automatic conversion script
Id: cif_fix_values 1569 2011-02-09 13:29:24Z adriana 
;
_cod_original_cell_volume 1833.0(6)
_cod_original_sg_symbol_H-M P2/c
_cod_original_formula_sum 'C18.50 H15 Mn N2 O5'
_cod_database_code 7050554
_refine_ls_r_factor_ref 0.0887

loop_
_symmetry_equiv_pos_as_xyz
'x, y, z'
'-x, y, -z+1/2'
'-x, -y, -z'
'x, -y, z-1/2'

loop_
_atom_site_label
_atom_site_type_symbol
_atom_site_fract_x
_atom_site_fract_y
_atom_site_fract_z
_atom_site_U_iso_or_equiv
_atom_site_adp_type
_atom_site_occupancy
_atom_site_symmetry_multiplicity
_atom_site_calc_flag
_atom_site_refinement_flags
_atom_site_disorder_assembly
_atom_site_disorder_group
Mn Mn 0.38064(5) 0.72302(5) 0.83376(3) 0.0353(2) Uani 1 1 d . . .
O1 O 0.5794(3) 0.7181(2) 0.91545(18) 0.0448(6) Uani 1 1 d . . .
O2 O 0.6580(3) 0.7274(3) 0.80010(18) 0.0513(7) Uani 1 1 d . . .
O3 O 1.2931(3) 0.7094(3) 0.9537(2) 0.0653(10) Uani 1 1 d . . .
O4 O 1.1587(3) 0.7189(3) 0.82807(18) 0.0528(8) Uani 1 1 d . . .
O5 O 0.0000 0.5154(12) 0.7500 0.134(4) Uani 0.63 2 d SP . .
O6 O 0.0000 -0.0789(18) 0.7500 0.196(7) Uani 0.63 2 d SP . .
O7 O 0.0000 0.177(3) 0.7500 0.155(15) Uani 0.25 2 d SP . .
O8 O 1.133(4) 0.992(3) 1.023(3) 0.229(17) Uiso 0.25 1 d P . .
N1 N 0.3875(3) 0.5275(3) 0.8260(2) 0.0433(7) Uani 1 1 d . . .
N2 N 0.3849(3) -0.0840(3) 0.8334(2) 0.0477(8) Uani 1 1 d . . .
C1 C 0.4766(4) 0.4655(4) 0.8831(3) 0.0510(10) Uani 1 1 d . . .
H1A H 0.5418 0.5053 0.9228 0.061 Uiso 1 1 calc R . .
C2 C 0.4775(4) 0.3490(4) 0.8866(3) 0.0506(10) Uani 1 1 d . . .
H2A H 0.5414 0.3108 0.9281 0.061 Uiso 1 1 calc R . .
C3 C 0.3836(4) 0.2866(3) 0.8283(2) 0.0409(8) Uani 1 1 d . . .
C4 C 0.2910(5) 0.3492(4) 0.7689(3) 0.0632(13) Uani 1 1 d . . .
H4A H 0.2254 0.3114 0.7283 0.076 Uiso 1 1 calc R . .
C5 C 0.2969(5) 0.4666(4) 0.7707(3) 0.0660(14) Uani 1 1 d . . .
H5A H 0.2333 0.5070 0.7304 0.079 Uiso 1 1 calc R . .
C6 C 0.3834(4) 0.1595(3) 0.8307(2) 0.0427(8) Uani 1 1 d . . .
C7 C 0.4757(8) 0.1005(5) 0.8841(5) 0.140(4) Uani 1 1 d . . .
H7A H 0.5433 0.1395 0.9226 0.168 Uiso 1 1 calc R . .
C8 C 0.4738(8) -0.0192(5) 0.8840(5) 0.123(4) Uani 1 1 d . . .
H8A H 0.5418 -0.0566 0.9233 0.148 Uiso 1 1 calc R . .
C9 C 0.2986(8) -0.0235(5) 0.7815(6) 0.143(4) Uani 1 1 d . . .
H9A H 0.2336 -0.0636 0.7419 0.171 Uiso 1 1 calc R . .
C10 C 0.2921(8) 0.0948(5) 0.7782(6) 0.144(4) Uani 1 1 d . . .
H10A H 0.2228 0.1305 0.7388 0.173 Uiso 1 1 calc R . .
C11 C 0.8157(3) 0.6933(3) 0.9302(2) 0.0362(8) Uani 1 1 d . . .
C12 C 0.8346(4) 0.6592(5) 1.0145(3) 0.0556(11) Uani 1 1 d . . .
H12A H 0.7598 0.6501 1.0385 0.067 Uiso 1 1 calc R . .
C13 C 0.9622(4) 0.6389(5) 1.0630(3) 0.0679(15) Uani 1 1 d . . .
H13A H 0.9739 0.6139 1.1191 0.081 Uiso 1 1 calc R . .
C14 C 1.0739(4) 0.6558(5) 1.0277(3) 0.0616(13) Uani 1 1 d . . .
H14A H 1.1609 0.6443 1.0608 0.074 Uiso 1 1 calc R . .
C15 C 1.0565(4) 0.6892(4) 0.9446(2) 0.0433(9) Uani 1 1 d . . .
C16 C 0.9264(3) 0.7053(3) 0.8952(2) 0.0375(8) Uani 1 1 d . . .
H16A H 0.9144 0.7244 0.8378 0.045 Uiso 1 1 calc R . .
C17 C 0.6743(3) 0.7141(3) 0.8778(2) 0.0346(7) Uani 1 1 d . . .
C18 C 1.1773(4) 0.7067(3) 0.9066(3) 0.0440(9) Uani 1 1 d . . .
C19 C 1.030(3) 0.954(3) 1.119(3) 0.139(16) Uani 0.25 1 d P . .
C20 C 1.0000 1.0000 1.0000 0.101(8) Uani 0.50 2 d SP . .

loop_
_atom_site_aniso_label
_atom_site_aniso_U_11
_atom_site_aniso_U_22
_atom_site_aniso_U_33
_atom_site_aniso_U_23
_atom_site_aniso_U_13
_atom_site_aniso_U_12
Mn 0.0250(3) 0.0393(4) 0.0410(3) -0.0005(2) 0.0060(2) 0.0005(2)
O1 0.0255(11) 0.0577(17) 0.0516(15) 0.0015(13) 0.0093(10) 0.0004(11)
O2 0.0376(14) 0.073(2) 0.0402(14) -0.0023(13) 0.0024(11) 0.0065(13)
O3 0.0256(13) 0.117(3) 0.0517(17) 0.0087(17) 0.0041(12) -0.0018(15)
O4 0.0310(13) 0.085(2) 0.0439(15) 0.0025(14) 0.0116(11) -0.0032(13)
O5 0.110(9) 0.139(11) 0.153(12) 0.000 0.029(8) 0.000
O6 0.181(16) 0.165(16) 0.26(2) 0.000 0.080(15) 0.000
O7 0.051(14) 0.15(3) 0.27(5) 0.000 0.05(2) 0.000
N1 0.0401(16) 0.0387(16) 0.0492(18) -0.0006(13) 0.0061(14) 0.0012(13)
N2 0.0433(17) 0.0453(19) 0.0521(19) 0.0009(15) 0.0058(15) 0.0023(14)
C1 0.049(2) 0.041(2) 0.057(2) 0.0000(18) -0.0015(19) -0.0033(17)
C2 0.045(2) 0.045(2) 0.055(2) 0.0029(18) -0.0031(18) 0.0012(17)
C3 0.042(2) 0.0349(18) 0.045(2) -0.0013(15) 0.0094(16) 0.0002(15)
C4 0.071(3) 0.039(2) 0.063(3) 0.000(2) -0.019(2) -0.005(2)
C5 0.071(3) 0.040(2) 0.070(3) 0.001(2) -0.019(2) 0.002(2)
C6 0.0414(19) 0.041(2) 0.045(2) -0.0008(16) 0.0077(16) 0.0023(16)
C7 0.145(7) 0.045(3) 0.168(7) -0.008(4) -0.100(6) 0.004(4)
C8 0.124(6) 0.040(3) 0.154(7) -0.001(3) -0.080(5) 0.007(3)
C9 0.137(6) 0.046(3) 0.180(8) -0.006(4) -0.103(6) 0.003(4)
C10 0.135(6) 0.048(3) 0.181(8) 0.004(4) -0.111(6) -0.002(4)
C11 0.0252(15) 0.0408(19) 0.0414(18) -0.0009(14) 0.0053(13) 0.0006(13)
C12 0.0335(19) 0.090(3) 0.045(2) 0.010(2) 0.0130(16) 0.000(2)
C13 0.041(2) 0.121(5) 0.041(2) 0.020(2) 0.0077(17) 0.007(2)
C14 0.0295(18) 0.109(4) 0.046(2) 0.013(2) 0.0066(16) 0.007(2)
C15 0.0275(17) 0.061(2) 0.0413(19) 0.0003(17) 0.0067(14) 0.0021(15)
C16 0.0287(16) 0.046(2) 0.0375(17) -0.0002(14) 0.0057(13) -0.0011(14)
C17 0.0255(15) 0.0308(17) 0.0457(19) -0.0009(14) 0.0042(13) -0.0023(12)
C18 0.0255(16) 0.053(2) 0.053(2) 0.0007(17) 0.0062(15) 0.0011(15)
C19 0.10(2) 0.071(18) 0.22(4) -0.03(2) -0.02(3) 0.007(16)
C20 0.065(9) 0.045(8) 0.160(18) -0.062(10) -0.044(10) 0.024(7)

loop_
_atom_type_symbol
_atom_type_description
_atom_type_scat_dispersion_real
_atom_type_scat_dispersion_imag
_atom_type_scat_source
C C 0.0033 0.0016 'International Tables Vol C Tables 4.2.6.8 and 6.1.1.4'
H H 0.0000 0.0000 'International Tables Vol C Tables 4.2.6.8 and 6.1.1.4'
N N 0.0061 0.0033 'International Tables Vol C Tables 4.2.6.8 and 6.1.1.4'
O O 0.0106 0.0060 'International Tables Vol C Tables 4.2.6.8 and 6.1.1.4'
Mn Mn 0.3368 0.7283 'International Tables Vol C Tables 4.2.6.8 and 6.1.1.4'

loop_
_geom_angle_atom_site_label_1
_geom_angle_atom_site_label_2
_geom_angle_atom_site_label_3
_geom_angle
_geom_angle_site_symmetry_1
_geom_angle_site_symmetry_3
_geom_angle_publ_flag
O2 Mn O1 124.22(11) 2_656 . ?
O2 Mn O4 90.26(12) 2_656 1_455 ?
O1 Mn O4 145.46(11) . 1_455 ?
O2 Mn N2 88.43(12) 2_656 1_565 ?
O1 Mn N2 90.68(11) . 1_565 ?
O4 Mn N2 92.35(12) 1_455 1_565 ?
O2 Mn N1 88.20(12) 2_656 . ?
O1 Mn N1 88.36(11) . . ?
O4 Mn N1 91.12(12) 1_455 . ?
N2 Mn N1 175.17(12) 1_565 . ?
O2 Mn O3 147.43(11) 2_656 1_455 ?
O1 Mn O3 88.22(10) . 1_455 ?
O4 Mn O3 57.25(10) 1_455 1_455 ?
N2 Mn O3 94.68(13) 1_565 1_455 ?
N1 Mn O3 90.02(13) . 1_455 ?
O2 Mn C18 118.75(12) 2_656 1_455 ?
O1 Mn C18 116.86(12) . 1_455 ?
O4 Mn C18 28.61(11) 1_455 1_455 ?
N2 Mn C18 95.25(12) 1_565 1_455 ?
N1 Mn C18 89.40(12) . 1_455 ?
O3 Mn C18 28.69(11) 1_455 1_455 ?
C17 O1 Mn 115.0(2) . . ?
C17 O2 Mn 171.0(3) . 2_656 ?
C18 O3 Mn 88.7(3) . 1_655 ?
C18 O4 Mn 92.3(2) . 1_655 ?
C5 N1 C1 115.6(4) . . ?
C5 N1 Mn 122.8(3) . . ?
C1 N1 Mn 121.3(3) . . ?
C9 N2 C8 111.6(5) . . ?
C9 N2 Mn 122.7(3) . 1_545 ?
C8 N2 Mn 125.7(3) . 1_545 ?
N1 C1 C2 124.0(4) . . ?
C1 C2 C3 119.9(4) . . ?
C2 C3 C4 116.8(3) . . ?
C2 C3 C6 120.7(3) . . ?
C4 C3 C6 122.5(3) . . ?
C5 C4 C3 119.3(4) . . ?
N1 C5 C4 124.4(4) . . ?
C7 C6 C10 114.4(5) . . ?
C7 C6 C3 122.2(4) . . ?
C10 C6 C3 123.4(4) . . ?
C6 C7 C8 120.9(5) . . ?
N2 C8 C7 125.6(5) . . ?
N2 C9 C10 126.4(5) . . ?
C6 C10 C9 121.1(5) . . ?
C16 C11 C12 119.1(3) . . ?
C16 C11 C17 121.0(3) . . ?
C12 C11 C17 119.9(3) . . ?
C13 C12 C11 120.8(4) . . ?
C12 C13 C14 119.5(4) . . ?
C15 C14 C13 120.2(4) . . ?
C14 C15 C16 119.7(4) . . ?
C14 C15 C18 120.1(3) . . ?
C16 C15 C18 120.2(4) . . ?
C11 C16 C15 120.5(3) . . ?
O2 C17 O1 123.1(3) . . ?
O2 C17 C11 118.7(3) . . ?
O1 C17 C11 118.2(3) . . ?
O4 C18 O3 121.6(4) . . ?
O4 C18 C15 118.6(3) . . ?
O3 C18 C15 119.8(4) . . ?
O4 C18 Mn 59.1(2) . 1_655 ?
O3 C18 Mn 62.6(2) . 1_655 ?
C15 C18 Mn 175.6(3) . 1_655 ?
O8 C20 C19 77(2) . . ?

loop_
_geom_bond_atom_site_label_1
_geom_bond_atom_site_label_2
_geom_bond_distance
_geom_bond_site_symmetry_2
_geom_bond_publ_flag
Mn O2 2.101(3) 2_656 ?
Mn O1 2.142(3) . ?
Mn O4 2.227(3) 1_455 ?
Mn N2 2.232(4) 1_565 ?
Mn N1 2.266(3) . ?
Mn O3 2.302(3) 1_455 ?
Mn C18 2.592(4) 1_455 ?
O1 C17 1.245(4) . ?
O2 C17 1.234(5) . ?
O2 Mn 2.101(3) 2_656 ?
O3 C18 1.245(5) . ?
O3 Mn 2.302(3) 1_655 ?
O4 C18 1.242(5) . ?
O4 Mn 2.227(3) 1_655 ?
O8 C20 1.325(4) . ?
N1 C5 1.326(5) . ?
N1 C1 1.342(5) . ?
N2 C9 1.273(6) . ?
N2 C8 1.304(6) . ?
N2 Mn 2.232(4) 1_545 ?
C1 C2 1.348(6) . ?
C2 C3 1.379(5) . ?
C3 C4 1.383(5) . ?
C3 C6 1.469(6) . ?
C4 C5 1.359(6) . ?
C6 C7 1.309(6) . ?
C6 C10 1.332(6) . ?
C7 C8 1.384(8) . ?
C9 C10 1.370(8) . ?
C11 C16 1.369(5) . ?
C11 C12 1.382(6) . ?
C11 C17 1.507(4) . ?
C12 C13 1.371(6) . ?
C13 C14 1.387(6) . ?
C14 C15 1.364(6) . ?
C15 C16 1.389(5) . ?
C15 C18 1.498(5) . ?
C18 Mn 2.592(4) 1_655 ?
C19 C20 1.497(5) . ?

loop_
_geom_torsion_atom_site_label_1
_geom_torsion_atom_site_label_2
_geom_torsion_atom_site_label_3
_geom_torsion_atom_site_label_4
_geom_torsion
_geom_torsion_site_symmetry_1
_geom_torsion_site_symmetry_2
_geom_torsion_site_symmetry_3
_geom_torsion_site_symmetry_4
_geom_torsion_publ_flag
O2 Mn O1 C17 -2.3(3) 2_656 . . . ?
O4 Mn O1 C17 174.0(2) 1_455 . . . ?
N2 Mn O1 C17 -90.8(3) 1_565 . . . ?
N1 Mn O1 C17 84.4(3) . . . . ?
O3 Mn O1 C17 174.5(3) 1_455 . . . ?
C18 Mn O1 C17 172.9(2) 1_455 . . . ?
O2 Mn N1 C5 -44.5(4) 2_656 . . . ?
O1 Mn N1 C5 -168.8(4) . . . . ?
O4 Mn N1 C5 45.7(4) 1_455 . . . ?
N2 Mn N1 C5 -90.3(13) 1_565 . . . ?
O3 Mn N1 C5 102.9(4) 1_455 . . . ?
C18 Mn N1 C5 74.3(4) 1_455 . . . ?
O2 Mn N1 C1 142.0(3) 2_656 . . . ?
O1 Mn N1 C1 17.7(3) . . . . ?
O4 Mn N1 C1 -127.8(3) 1_455 . . . ?
N2 Mn N1 C1 96.3(13) 1_565 . . . ?
O3 Mn N1 C1 -70.5(3) 1_455 . . . ?
C18 Mn N1 C1 -99.2(3) 1_455 . . . ?
C5 N1 C1 C2 -0.2(7) . . . . ?
Mn N1 C1 C2 173.7(4) . . . . ?
N1 C1 C2 C3 0.7(7) . . . . ?
C1 C2 C3 C4 -0.6(7) . . . . ?
C1 C2 C3 C6 179.6(4) . . . . ?
C2 C3 C4 C5 0.1(8) . . . . ?
C6 C3 C4 C5 179.8(5) . . . . ?
C1 N1 C5 C4 -0.4(8) . . . . ?
Mn N1 C5 C4 -174.2(5) . . . . ?
C3 C4 C5 N1 0.5(9) . . . . ?
C2 C3 C6 C7 -4.0(8) . . . . ?
C4 C3 C6 C7 176.3(7) . . . . ?
C2 C3 C6 C10 177.4(7) . . . . ?
C4 C3 C6 C10 -2.4(8) . . . . ?
C10 C6 C7 C8 -0.4(13) . . . . ?
C3 C6 C7 C8 -179.1(8) . . . . ?
C9 N2 C8 C7 1.2(14) . . . . ?
Mn N2 C8 C7 -179.5(8) 1_545 . . . ?
C6 C7 C8 N2 0.0(17) . . . . ?
C8 N2 C9 C10 -2.2(15) . . . . ?
Mn N2 C9 C10 178.4(9) 1_545 . . . ?
C7 C6 C10 C9 -0.6(14) . . . . ?
C3 C6 C10 C9 178.2(9) . . . . ?
N2 C9 C10 C6 2.1(19) . . . . ?
C16 C11 C12 C13 0.7(7) . . . . ?
C17 C11 C12 C13 179.5(5) . . . . ?
C11 C12 C13 C14 1.8(9) . . . . ?
C12 C13 C14 C15 -1.9(9) . . . . ?
C13 C14 C15 C16 -0.6(8) . . . . ?
C13 C14 C15 C18 -179.7(5) . . . . ?
C12 C11 C16 C15 -3.2(6) . . . . ?
C17 C11 C16 C15 178.1(3) . . . . ?
C14 C15 C16 C11 3.1(6) . . . . ?
C18 C15 C16 C11 -177.8(4) . . . . ?
Mn O2 C17 O1 -78.4(17) 2_656 . . . ?
Mn O2 C17 C11 102.2(16) 2_656 . . . ?
Mn O1 C17 O2 9.3(5) . . . . ?
Mn O1 C17 C11 -171.4(2) . . . . ?
C16 C11 C17 O2 9.4(5) . . . . ?
C12 C11 C17 O2 -169.3(4) . . . . ?
C16 C11 C17 O1 -170.0(3) . . . . ?
C12 C11 C17 O1 11.3(5) . . . . ?
Mn O4 C18 O3 4.8(4) 1_655 . . . ?
Mn O4 C18 C15 -175.6(3) 1_655 . . . ?
Mn O3 C18 O4 -4.6(4) 1_655 . . . ?
Mn O3 C18 C15 175.8(3) 1_655 . . . ?
C14 C15 C18 O4 168.6(4) . . . . ?
C16 C15 C18 O4 -10.4(6) . . . . ?
C14 C15 C18 O3 -11.7(7) . . . . ?
C16 C15 C18 O3 169.2(4) . . . . ?
C14 C15 C18 Mn 110(4) . . . 1_655 ?
C16 C15 C18 Mn -69(4) . . . 1_655 ?
